data_7131702
loop_
_publ_author_name
'Bamberg, Marcel'
'Gasevic, Thomas'
'Bolte, Michael'
'Virovets, Alexander'
'Lerner, Hans-Wolfram'
'Grimme, Stefan'
'Bursch, Markus'
'Wagner, Matthias'

_publ_section_title
;
 Brominated [20]silafulleranes: pushing the limits of steric loading.
;
_journal_issue 48
_journal_name_full 'Chemical communications (Cambridge, England)'
_journal_page_first 7459
_journal_page_last 7462
_journal_paper_doi 10.1039/d3cc02142d
_journal_volume 59
_journal_year 2023
_chemical_formula_moiety 'Br32 H12 Si32, C16 H36 N, Cl [+ solvent]'
_chemical_formula_sum 'C16 H48 Br32 Cl N Si32'
_chemical_formula_weight 3746.00
_chemical_properties_physical Air-sensitive,Moisture-sensitive
_space_group_crystal_system orthorhombic
_space_group_IT_number 56
_space_group_name_Hall '-P 2ab 2ac'
_space_group_name_H-M_alt 'P c c n'
_atom_sites_solution_hydrogens mixed
_audit_creation_method SHELXL-2018/3
_audit_update_record
;
2023-05-02 deposited with the CCDC.	2023-05-22 downloaded from the CCDC.
;
_cell_angle_alpha 90
_cell_angle_beta 90
_cell_angle_gamma 90
_cell_formula_units_Z 4
_cell_length_a 13.8596(8)
_cell_length_b 26.5550(17)
_cell_length_c 29.2504(16)
_cell_measurement_reflns_used 6357
_cell_measurement_temperature 173(2)
_cell_measurement_theta_max 20.7130
_cell_measurement_theta_min 3.9610
_cell_volume 10765.4(11)
_computing_cell_refinement 'CrysAlisPro 1.171.42.43a (Rigaku OD, 2022)'
_computing_data_collection 'X-Area (Stoe & Cie, 2001)'
_computing_data_reduction 'CrysAlisPro 1.171.42.43a (Rigaku OD, 2022)'
_computing_publication_material 'IUCr PublCIF online service'
_computing_structure_refinement 'SHELXL-2018/3 (Sheldrick, 2018)'
_computing_structure_solution 'SHELXT (G. M. Sheldrick, 2015)'
_diffrn_ambient_temperature 173(2)
_diffrn_detector 'image plate'
_diffrn_detector_area_resol_mean 6.67
_diffrn_detector_type 'STOE image plate (34 cm diameter)'
_diffrn_measured_fraction_theta_full 0.993
_diffrn_measured_fraction_theta_max 0.993
_diffrn_measurement_device '2-circle goniometer'
_diffrn_measurement_device_type 'STOE IPDS II two-circle-diffractometer'
_diffrn_measurement_method \w
_diffrn_radiation_monochromator mirror
_diffrn_radiation_type MoK\a
_diffrn_radiation_wavelength 0.71073
_diffrn_reflns_av_R_equivalents 0.1541
_diffrn_reflns_av_unetI/netI 0.1333
_diffrn_reflns_Laue_measured_fraction_full 0.993
_diffrn_reflns_Laue_measured_fraction_max 0.993
_diffrn_reflns_limit_h_max 13
_diffrn_reflns_limit_h_min -13
_diffrn_reflns_limit_k_max 26
_diffrn_reflns_limit_k_min -26
_diffrn_reflns_limit_l_max 29
_diffrn_reflns_limit_l_min -27
_diffrn_reflns_number 71223
_diffrn_reflns_point_group_measured_fraction_full 0.993
_diffrn_reflns_point_group_measured_fraction_max 0.993
_diffrn_reflns_theta_full 20.822
_diffrn_reflns_theta_max 20.822
_diffrn_reflns_theta_min 3.799
_diffrn_source 'Genix 3D I\mS microfocus X-ray source'
_exptl_absorpt_coefficient_mu 12.292
_exptl_absorpt_correction_T_max 1.00000
_exptl_absorpt_correction_T_min 0.77940
_exptl_absorpt_correction_type multi-scan
_exptl_absorpt_process_details
;
CrysAlisPro 1.171.42.43a (Rigaku Oxford Diffraction, 2022)
Empirical absorption correction using spherical harmonics,
implemented in SCALE3 ABSPACK scaling algorithm.
;
_exptl_crystal_colour colourless
_exptl_crystal_density_diffrn 2.311
_exptl_crystal_description plate
_exptl_crystal_F_000 6944
_exptl_crystal_size_max 0.160
_exptl_crystal_size_mid 0.150
_exptl_crystal_size_min 0.040
_refine_diff_density_max 2.151
_refine_diff_density_min -0.629
_refine_diff_density_rms 0.116
_refine_ls_extinction_method none
_refine_ls_goodness_of_fit_ref 0.724
_refine_ls_hydrogen_treatment constr
_refine_ls_matrix_type full
_refine_ls_number_parameters 401
_refine_ls_number_reflns 5612
_refine_ls_number_restraints 0
_refine_ls_restrained_S_all 0.724
_refine_ls_R_factor_all 0.0806
_refine_ls_R_factor_gt 0.0396
_refine_ls_shift/su_max 0.000
_refine_ls_shift/su_mean 0.000
_refine_ls_structure_factor_coef Fsqd
_refine_ls_weighting_details 'w=1/[\s^2^(Fo^2^)+(0.0413P)^2^] where P=(Fo^2^+2Fc^2^)/3'
_refine_ls_weighting_scheme calc
_refine_ls_wR_factor_gt 0.0822
_refine_ls_wR_factor_ref 0.0870
_reflns_Friedel_coverage 0.000
_reflns_number_gt 2884
_reflns_number_total 5612
_reflns_threshold_expression 'I > 2\s(I)'
_cod_data_source_file d3cc02142d2.cif
_cod_data_source_block wa3163
_cod_depositor_comments 'Adding full bibliography for 7131702--7131703.cif.'
_cod_database_code 7131702
_shelx_shelxl_version_number 2018/3
_shelx_space_group_comment
;
The symmetry employed for this shelxl refinement is uniquely defined
by the following loop, which should always be used as a source of
symmetry information in preference to the above space-group names.
They are only intended as comments.
;
_shelx_estimated_absorpt_t_min 0.244
_shelx_estimated_absorpt_t_max 0.639
_platon_squeeze_void_probe_radius 1.20

loop_
_space_group_symop_operation_xyz
'x, y, z'
'-x+1/2, -y+1/2, z'
'-x, y+1/2, -z+1/2'
'x+1/2, -y, -z+1/2'
'-x, -y, -z'
'x-1/2, y-1/2, -z'
'x, -y-1/2, z-1/2'
'-x-1/2, y, z-1/2'

loop_
_atom_site_label
_atom_site_type_symbol
_atom_site_fract_x
_atom_site_fract_y
_atom_site_fract_z
_atom_site_U_iso_or_equiv
_atom_site_adp_type
_atom_site_occupancy
_atom_site_site_symmetry_order
_atom_site_calc_flag
_atom_site_refinement_flags_posn
_atom_site_refinement_flags_adp
_atom_site_refinement_flags_occupancy
_atom_site_disorder_assembly
_atom_site_disorder_group
Cl1 Cl 0.500000 0.500000 0.500000 0.0213(10) Uani 1 2 d S . P . .
Si1 Si 0.5878(2) 0.39283(14) 0.45967(11) 0.0318(10) Uani 1 1 d . . . . .
Si2 Si 0.5639(2) 0.45297(13) 0.40069(11) 0.0300(9) Uani 1 1 d . . . . .
Si3 Si 0.3984(2) 0.47487(14) 0.39922(11) 0.0312(10) Uani 1 1 d . . . . .
Si4 Si 0.3192(2) 0.42958(13) 0.45779(12) 0.0330(10) Uani 1 1 d . . . . .
Si5 Si 0.4384(2) 0.38048(13) 0.49526(11) 0.0321(10) Uani 1 1 d . . . . .
Si6 Si 0.4501(2) 0.40705(13) 0.57222(11) 0.0291(10) Uani 1 1 d . . . . .
Si7 Si 0.6071(2) 0.43874(13) 0.58191(11) 0.0263(9) Uani 1 1 d . . . . .
Si8 Si 0.6949(2) 0.42846(13) 0.51362(11) 0.0278(9) Uani 1 1 d . . . . .
Si9 Si 0.7309(2) 0.50990(14) 0.48812(11) 0.0295(9) Uani 1 1 d . . . . .
Si10 Si 0.6568(2) 0.52542(14) 0.41717(11) 0.0303(10) Uani 1 1 d . . . . .
Br2 Br 0.60789(12) 0.42166(6) 0.33276(5) 0.0638(5) Uani 1 1 d . . . . .
Br5 Br 0.40089(11) 0.29875(5) 0.49031(5) 0.0558(4) Uani 1 1 d . . . . .
Br7 Br 0.67302(9) 0.39551(6) 0.64066(4) 0.0476(4) Uani 1 1 d . . . . .
Br9 Br 0.89010(9) 0.51555(6) 0.47760(5) 0.0538(5) Uani 1 1 d . . . . .
Si11 Si 0.6419(3) 0.31622(15) 0.43091(12) 0.0455(12) Uani 1 1 d . . . . .
H11 H 0.644734 0.282233 0.464096 0.055 Uiso 1 1 calc R U . . .
Br11 Br 0.54420(13) 0.29025(6) 0.37560(5) 0.0730(6) Uani 1 1 d . . . . .
Br12 Br 0.78864(11) 0.32753(6) 0.40243(5) 0.0669(5) Uani 1 1 d . . . . .
Si12 Si 0.3330(3) 0.46241(16) 0.32661(12) 0.0471(12) Uani 1 1 d . . . . .
H12A H 0.244010 0.480670 0.326200 0.057 Uiso 0.6 1 d . U P A 5
H12C H 0.335250 0.413560 0.317260 0.057 Uiso 0.3 1 d . U P B 4
H12B H 0.387790 0.484200 0.295140 0.057 Uiso 0.1 1 d . U P C 6
Br21 Br 0.41804(16) 0.50224(8) 0.27484(6) 0.0901(7) Uani 0.9 1 d . . P D 1
Br22 Br 0.32595(16) 0.38111(8) 0.31487(7) 0.0572(6) Uani 0.7 1 d . . P D 2
Br23 Br 0.1826(3) 0.48886(17) 0.32066(13) 0.0782(15) Uani 0.4 1 d . . P D 3
Si13 Si 0.1930(3) 0.37581(18) 0.43742(15) 0.0640(14) Uani 1 1 d . . . . .
H13A H 0.124096 0.405980 0.421971 0.077 Uiso 0.2 1 calc R U P E 2
H13 H 0.227357 0.339444 0.410957 0.077 Uiso 0.8 1 calc R U P F 1
Br31 Br 0.13283(12) 0.34201(7) 0.50024(7) 0.0859(6) Uani 1 1 d . . . . .
Br32 Br 0.2171(8) 0.3274(4) 0.3867(4) 0.133(5) Uani 0.2 1 d . . P G 2
Br33 Br 0.07957(15) 0.41504(9) 0.40115(8) 0.0902(8) Uani 0.8 1 d . . P G 1
Si14 Si 0.4228(3) 0.34013(15) 0.62259(12) 0.0457(11) Uani 1 1 d . . . . .
H14 H 0.438345 0.355640 0.665041 0.055 Uiso 1 1 calc R U . . .
Br41 Br 0.51778(13) 0.27565(6) 0.60785(5) 0.0759(6) Uani 1 1 d . . . . .
Br42 Br 0.27142(14) 0.31731(8) 0.61570(7) 0.1074(7) Uani 1 1 d . . . . .
Si15 Si 0.8408(3) 0.38760(16) 0.52627(13) 0.0466(12) Uani 1 1 d . . . . .
H15 H 0.895352 0.389746 0.489098 0.056 Uiso 1 1 calc R U . . .
Br51 Br 0.91288(10) 0.42642(7) 0.58379(5) 0.0679(5) Uani 1 1 d . . . . .
Br52 Br 0.81419(13) 0.30876(6) 0.54547(6) 0.0800(6) Uani 1 1 d . . . . .
Si16 Si 0.7776(3) 0.53928(17) 0.36283(13) 0.0525(13) Uani 1 1 d . . . . .
H16A H 0.729288 0.543338 0.323883 0.063 Uiso 0.1 1 calc R U P H 2
H16 H 0.833833 0.576620 0.376844 0.063 Uiso 0.9 1 calc R U P I 1
Br61 Br 0.86565(12) 0.47125(7) 0.35304(5) 0.0812(6) Uani 1 1 d . . . . .
Br62 Br 0.8471(10) 0.6107(7) 0.3696(6) 0.077(6) Uani 0.1 1 d . . P J 2
Br63 Br 0.70896(13) 0.56061(8) 0.29823(5) 0.0792(7) Uani 0.9 1 d . . P J 1
N1 N 0.750000 0.250000 0.7429(4) 0.030(4) Uani 1 2 d S T P . .
C3 C 0.9312(12) 0.3512(6) 0.6959(5) 0.084(6) Uani 1 1 d . . . . .
H3AA H 0.977632 0.325968 0.684263 0.101 Uiso 0.8 1 calc R U P K 1
H3AB H 0.889932 0.361343 0.669838 0.101 Uiso 0.8 1 calc R U P K 1
H3A H 0.913164 0.338009 0.665423 0.101 Uiso 0.2 1 calc R U P L 2
H3B H 0.914743 0.387505 0.696101 0.101 Uiso 0.2 1 calc R U P L 2
C5 C 0.6873(9) 0.2796(5) 0.7737(4) 0.042(4) Uani 1 1 d . . . . .
H5A H 0.729274 0.300758 0.793255 0.050 Uiso 1 1 calc R U . . .
H5B H 0.653082 0.255812 0.794074 0.050 Uiso 1 1 calc R U . . .
C6 C 0.6113(10) 0.3142(5) 0.7515(4) 0.056(4) Uani 1 1 d . . . . .
H6A H 0.564016 0.293630 0.734335 0.067 Uiso 1 1 calc R U . . .
H6B H 0.643213 0.337346 0.729633 0.067 Uiso 1 1 calc R U . . .
C1 C 0.8069(10) 0.2831(5) 0.7107(4) 0.046(4) Uani 1 1 d . . . . .
H1A H 0.851501 0.261548 0.692988 0.055 Uiso 1 1 calc R U . . .
H1B H 0.761359 0.298647 0.688725 0.055 Uiso 1 1 calc R U . . .
C2 C 0.8643(11) 0.3242(6) 0.7326(5) 0.069(5) Uani 1 1 d . . . . .
H2A H 0.904777 0.309893 0.757274 0.083 Uiso 1 1 calc R U . . .
H2B H 0.820030 0.349194 0.746438 0.083 Uiso 1 1 calc R U . . .
C7 C 0.5580(11) 0.3455(6) 0.7891(5) 0.080(6) Uani 1 1 d . . . . .
H7A H 0.532469 0.322207 0.812624 0.096 Uiso 1 1 calc R U . . .
H7B H 0.604756 0.368256 0.804128 0.096 Uiso 1 1 calc R U . . .
C4A C 0.9836(16) 0.3934(9) 0.7097(7) 0.093(7) Uiso 0.8 1 d . . P M 1
H4AA H 0.941311 0.423032 0.709727 0.140 Uiso 0.8 1 calc R U P M 1
H4AB H 1.037316 0.399000 0.688559 0.140 Uiso 0.8 1 calc R U P M 1
H4AC H 1.008830 0.387930 0.740619 0.140 Uiso 0.8 1 calc R U P M 1
C4B C 1.026(4) 0.347(2) 0.6998(19) 0.031(17) Uiso 0.2 1 d . . P M 2
H4BA H 1.043744 0.345818 0.732173 0.047 Uiso 0.2 1 calc R U P M 2
H4BB H 1.056650 0.376996 0.685753 0.047 Uiso 0.2 1 calc R U P M 2
H4BC H 1.048266 0.316914 0.684212 0.047 Uiso 0.2 1 calc R U P M 2
C8 C 0.4797(12) 0.3748(7) 0.7708(5) 0.098(6) Uani 1 1 d . . . . .
H8A H 0.505514 0.400897 0.750504 0.148 Uiso 1 1 calc R U . . .
H8B H 0.444287 0.390756 0.795967 0.148 Uiso 1 1 calc R U . . .
H8C H 0.436096 0.352860 0.753603 0.148 Uiso 1 1 calc R U . . .

loop_
_atom_site_aniso_label
_atom_site_aniso_U_11
_atom_site_aniso_U_22
_atom_site_aniso_U_33
_atom_site_aniso_U_23
_atom_site_aniso_U_13
_atom_site_aniso_U_12
Cl1 0.022(2) 0.023(3) 0.019(2) 0.000(2) 0.0020(19) 0.002(2)
Si1 0.040(2) 0.026(2) 0.029(2) -0.0020(18) 0.0054(18) 0.009(2)
Si2 0.038(2) 0.030(2) 0.022(2) -0.0024(18) 0.0005(17) 0.011(2)
Si3 0.037(2) 0.032(3) 0.024(2) -0.0004(18) -0.0060(18) 0.005(2)
Si4 0.035(2) 0.027(3) 0.037(2) 0.0041(19) -0.0081(19) -0.004(2)
Si5 0.038(2) 0.023(2) 0.036(2) 0.0033(18) -0.0017(19) -0.0008(19)
Si6 0.029(2) 0.031(3) 0.028(2) 0.0092(18) 0.0050(17) 0.0058(19)
Si7 0.028(2) 0.030(2) 0.0214(19) 0.0087(16) -0.0009(17) 0.0057(19)
Si8 0.023(2) 0.029(3) 0.031(2) 0.0070(18) 0.0014(17) 0.0107(19)
Si9 0.020(2) 0.037(3) 0.032(2) 0.0130(19) 0.0021(17) 0.0017(18)
Si10 0.027(2) 0.035(3) 0.029(2) 0.0099(18) 0.0076(17) 0.0051(19)
Br2 0.0942(13) 0.0673(12) 0.0298(9) -0.0089(8) 0.0068(9) 0.0296(10)
Br5 0.0707(11) 0.0267(10) 0.0699(10) 0.0004(8) -0.0049(9) -0.0068(8)
Br7 0.0471(9) 0.0583(11) 0.0374(9) 0.0206(8) -0.0064(7) 0.0109(8)
Br9 0.0234(8) 0.0729(12) 0.0651(10) 0.0226(9) 0.0050(7) 0.0011(8)
Si11 0.069(3) 0.029(3) 0.038(2) -0.003(2) 0.004(2) 0.024(2)
Br11 0.1038(14) 0.0584(13) 0.0568(11) -0.0229(9) -0.0134(10) 0.0197(11)
Br12 0.0790(12) 0.0646(13) 0.0570(11) 0.0062(9) 0.0219(9) 0.0347(10)
Si12 0.062(3) 0.049(3) 0.031(2) -0.003(2) -0.018(2) 0.002(2)
Br21 0.1309(19) 0.0942(18) 0.0451(12) 0.0116(11) -0.0063(12) -0.0043(14)
Br22 0.0857(17) 0.0383(15) 0.0474(13) -0.0092(11) -0.0156(12) -0.0093(13)
Br23 0.045(2) 0.114(4) 0.075(3) -0.051(3) -0.046(2) 0.034(3)
Si13 0.060(3) 0.061(4) 0.071(3) 0.002(3) -0.021(2) -0.020(3)
Br31 0.0654(12) 0.0584(13) 0.1340(17) 0.0305(12) 0.0135(11) -0.0139(10)
Br32 0.142(10) 0.074(8) 0.185(11) -0.069(8) -0.097(9) -0.012(7)
Br33 0.0657(15) 0.109(2) 0.0960(18) -0.0042(15) -0.0485(13) 0.0097(14)
Si14 0.053(3) 0.039(3) 0.045(3) 0.018(2) 0.012(2) 0.011(2)
Br41 0.1044(15) 0.0469(12) 0.0764(12) 0.0134(10) -0.0009(11) 0.0326(10)
Br42 0.0814(14) 0.0915(17) 0.1492(19) 0.0352(14) 0.0221(13) -0.0265(12)
Si15 0.035(2) 0.057(3) 0.047(3) 0.016(2) 0.001(2) 0.015(2)
Br51 0.0448(10) 0.1030(16) 0.0558(10) 0.0253(10) -0.0098(8) -0.0226(10)
Br52 0.1019(14) 0.0445(12) 0.0935(13) 0.0180(10) -0.0110(11) 0.0263(11)
Si16 0.042(3) 0.063(3) 0.051(3) 0.025(2) 0.025(2) 0.017(2)
Br61 0.0748(12) 0.1053(16) 0.0634(11) 0.0156(11) 0.0229(9) 0.0558(11)
Br62 0.026(9) 0.105(16) 0.100(14) 0.062(12) 0.018(9) -0.016(10)
Br63 0.0889(14) 0.1080(18) 0.0405(11) 0.0341(11) 0.0256(10) 0.0495(13)
N1 0.036(10) 0.035(10) 0.018(8) 0.000 0.000 0.005(9)
C3 0.096(15) 0.074(14) 0.081(13) 0.043(11) -0.013(11) -0.014(12)
C5 0.053(10) 0.054(11) 0.018(8) -0.005(7) -0.009(7) 0.006(8)
C6 0.077(11) 0.061(12) 0.030(9) -0.016(8) 0.007(8) 0.012(9)
C1 0.052(10) 0.048(11) 0.038(9) 0.015(8) 0.008(8) 0.006(8)
C2 0.078(12) 0.056(13) 0.073(12) 0.021(10) 0.008(10) -0.013(10)
C7 0.095(13) 0.087(14) 0.058(11) -0.012(10) -0.034(10) 0.058(11)
C8 0.125(16) 0.106(17) 0.064(12) -0.013(11) -0.008(11) 0.061(14)

loop_
_atom_type_symbol
_atom_type_description
_atom_type_scat_dispersion_real
_atom_type_scat_dispersion_imag
_atom_type_scat_source
C C 0.0033 0.0016 'International Tables Vol C Tables 4.2.6.8 and 6.1.1.4'
H H 0.0000 0.0000 'International Tables Vol C Tables 4.2.6.8 and 6.1.1.4'
N N 0.0061 0.0033 'International Tables Vol C Tables 4.2.6.8 and 6.1.1.4'
Cl Cl 0.1484 0.1585 'International Tables Vol C Tables 4.2.6.8 and 6.1.1.4'
Br Br -0.2901 2.4595 'International Tables Vol C Tables 4.2.6.8 and 6.1.1.4'
Si Si 0.0817 0.0704 'International Tables Vol C Tables 4.2.6.8 and 6.1.1.4'

loop_
_geom_angle_atom_site_label_1
_geom_angle_atom_site_label_2
_geom_angle_atom_site_label_3
_geom_angle
_geom_angle_site_symmetry_1
_geom_angle_site_symmetry_3
_geom_angle_publ_flag
Si9 Cl1 Si9 180.0 5_666 . ?
Si9 Cl1 Si7 109.40(8) 5_666 . ?
Si9 Cl1 Si7 70.60(8) . . ?
Si9 Cl1 Si7 70.60(8) 5_666 5_666 ?
Si9 Cl1 Si7 109.40(8) . 5_666 ?
Si7 Cl1 Si7 180.0 . 5_666 ?
Si9 Cl1 Si2 70.65(9) 5_666 5_666 ?
Si9 Cl1 Si2 109.35(9) . 5_666 ?
Si7 Cl1 Si2 70.23(8) . 5_666 ?
Si7 Cl1 Si2 109.77(8) 5_666 5_666 ?
Si9 Cl1 Si2 109.35(9) 5_666 . ?
Si9 Cl1 Si2 70.65(9) . . ?
Si7 Cl1 Si2 109.77(8) . . ?
Si7 Cl1 Si2 70.23(8) 5_666 . ?
Si2 Cl1 Si2 180.00(11) 5_666 . ?
Si9 Cl1 Si5 109.34(9) 5_666 5_666 ?
Si9 Cl1 Si5 70.66(9) . 5_666 ?
Si7 Cl1 Si5 109.44(9) . 5_666 ?
Si7 Cl1 Si5 70.56(9) 5_666 5_666 ?
Si2 Cl1 Si5 70.47(9) 5_666 5_666 ?
Si2 Cl1 Si5 109.53(9) . 5_666 ?
Si9 Cl1 Si5 70.66(9) 5_666 . ?
Si9 Cl1 Si5 109.34(9) . . ?
Si7 Cl1 Si5 70.56(9) . . ?
Si7 Cl1 Si5 109.44(9) 5_666 . ?
Si2 Cl1 Si5 109.53(9) 5_666 . ?
Si2 Cl1 Si5 70.47(9) . . ?
Si5 Cl1 Si5 180.0 5_666 . ?
Si9 Cl1 Si1 70.58(9) 5_666 5_666 ?
Si9 Cl1 Si1 109.42(9) . 5_666 ?
Si7 Cl1 Si1 109.57(8) . 5_666 ?
Si7 Cl1 Si1 70.43(8) 5_666 5_666 ?
Si2 Cl1 Si1 42.19(8) 5_666 5_666 ?
Si2 Cl1 Si1 137.81(8) . 5_666 ?
Si5 Cl1 Si1 41.53(9) 5_666 5_666 ?
Si5 Cl1 Si1 138.47(9) . 5_666 ?
Si9 Cl1 Si1 109.42(9) 5_666 . ?
Si9 Cl1 Si1 70.58(9) . . ?
Si7 Cl1 Si1 70.43(8) . . ?
Si7 Cl1 Si1 109.57(8) 5_666 . ?
Si2 Cl1 Si1 137.81(8) 5_666 . ?
Si2 Cl1 Si1 42.19(8) . . ?
Si5 Cl1 Si1 138.47(9) 5_666 . ?
Si5 Cl1 Si1 41.53(9) . . ?
Si1 Cl1 Si1 180.00(10) 5_666 . ?
Si9 Cl1 Si6 109.58(8) 5_666 5_666 ?
Si9 Cl1 Si6 70.41(8) . 5_666 ?
Si7 Cl1 Si6 138.13(8) . 5_666 ?
Si7 Cl1 Si6 41.87(8) 5_666 5_666 ?
Si2 Cl1 Si6 109.64(9) 5_666 5_666 ?
Si2 Cl1 Si6 70.36(9) . 5_666 ?
Si5 Cl1 Si6 41.91(8) 5_666 5_666 ?
Si5 Cl1 Si6 138.09(8) . 5_666 ?
Si1 Cl1 Si6 70.40(8) 5_666 5_666 ?
Si1 Cl1 Si6 109.60(8) . 5_666 ?
Si9 Cl1 Si6 70.42(8) 5_666 . ?
Si9 Cl1 Si6 109.58(8) . . ?
Si7 Cl1 Si6 41.87(8) . . ?
Si7 Cl1 Si6 138.13(8) 5_666 . ?
Si2 Cl1 Si6 70.36(9) 5_666 . ?
Si2 Cl1 Si6 109.64(9) . . ?
Si5 Cl1 Si6 138.09(8) 5_666 . ?
Si5 Cl1 Si6 41.91(8) . . ?
Si1 Cl1 Si6 109.60(8) 5_666 . ?
Si1 Cl1 Si6 70.40(8) . . ?
Si6 Cl1 Si6 180.00(8) 5_666 . ?
Si9 Cl1 Si10 42.03(8) 5_666 5_666 ?
Si9 Cl1 Si10 137.97(8) . 5_666 ?
Si7 Cl1 Si10 70.13(8) . 5_666 ?
Si7 Cl1 Si10 109.87(8) 5_666 5_666 ?
Si2 Cl1 Si10 41.94(9) 5_666 5_666 ?
Si2 Cl1 Si10 138.06(9) . 5_666 ?
Si5 Cl1 Si10 109.57(9) 5_666 5_666 ?
Si5 Cl1 Si10 70.43(9) . 5_666 ?
Si1 Cl1 Si10 71.02(9) 5_666 5_666 ?
Si1 Cl1 Si10 108.98(9) . 5_666 ?
Si6 Cl1 Si10 138.64(8) 5_666 5_666 ?
Si6 Cl1 Si10 41.36(8) . 5_666 ?
Si9 Cl1 Si10 137.97(8) 5_666 . ?
Si9 Cl1 Si10 42.03(8) . . ?
Si7 Cl1 Si10 109.87(8) . . ?
Si7 Cl1 Si10 70.13(8) 5_666 . ?
Si2 Cl1 Si10 138.06(9) 5_666 . ?
Si2 Cl1 Si10 41.94(9) . . ?
Si5 Cl1 Si10 70.43(9) 5_666 . ?
Si5 Cl1 Si10 109.57(9) . . ?
Si1 Cl1 Si10 108.98(9) 5_666 . ?
Si1 Cl1 Si10 71.02(9) . . ?
Si6 Cl1 Si10 41.36(8) 5_666 . ?
Si6 Cl1 Si10 138.64(8) . . ?
Si10 Cl1 Si10 180.00(8) 5_666 . ?
Si9 Cl1 Si8 138.18(9) 5_666 . ?
Si9 Cl1 Si8 41.82(9) . . ?
Si7 Cl1 Si8 41.91(8) . . ?
Si7 Cl1 Si8 138.09(8) 5_666 . ?
Si2 Cl1 Si8 109.28(8) 5_666 . ?
Si2 Cl1 Si8 70.72(8) . . ?
Si5 Cl1 Si8 109.59(8) 5_666 . ?
Si5 Cl1 Si8 70.41(8) . . ?
Si1 Cl1 Si8 138.28(9) 5_666 . ?
Si1 Cl1 Si8 41.72(8) . . ?
Si6 Cl1 Si8 109.36(8) 5_666 . ?
Si6 Cl1 Si8 70.64(8) . . ?
Si10 Cl1 Si8 109.12(8) 5_666 . ?
Si10 Cl1 Si8 70.88(8) . . ?
Si9 Cl1 Si8 41.82(9) 5_666 5_666 ?
Si9 Cl1 Si8 138.18(9) . 5_666 ?
Si7 Cl1 Si8 138.09(8) . 5_666 ?
Si7 Cl1 Si8 41.91(8) 5_666 5_666 ?
Si2 Cl1 Si8 70.72(8) 5_666 5_666 ?
Si2 Cl1 Si8 109.28(8) . 5_666 ?
Si5 Cl1 Si8 70.41(8) 5_666 5_666 ?
Si5 Cl1 Si8 109.59(8) . 5_666 ?
Si1 Cl1 Si8 41.72(8) 5_666 5_666 ?
Si1 Cl1 Si8 138.28(9) . 5_666 ?
Si6 Cl1 Si8 70.64(8) 5_666 5_666 ?
Si6 Cl1 Si8 109.36(8) . 5_666 ?
Si10 Cl1 Si8 70.88(8) 5_666 5_666 ?
Si10 Cl1 Si8 109.12(8) . 5_666 ?
Si8 Cl1 Si8 180.00(6) . 5_666 ?
Si9 Cl1 Si3 109.84(8) 5_666 5_666 ?
Si9 Cl1 Si3 70.15(8) . 5_666 ?
Si7 Cl1 Si3 41.97(9) . 5_666 ?
Si7 Cl1 Si3 138.03(9) 5_666 5_666 ?
Si2 Cl1 Si3 41.89(8) 5_666 5_666 ?
Si2 Cl1 Si3 138.11(8) . 5_666 ?
Si5 Cl1 Si3 70.13(9) 5_666 5_666 ?
Si5 Cl1 Si3 109.87(8) . 5_666 ?
Si1 Cl1 Si3 70.63(8) 5_666 5_666 ?
Si1 Cl1 Si3 109.37(8) . 5_666 ?
Si6 Cl1 Si3 109.01(9) 5_666 5_666 ?
Si6 Cl1 Si3 70.99(9) . 5_666 ?
Si10 Cl1 Si3 70.87(8) 5_666 5_666 ?
Si10 Cl1 Si3 109.14(9) . 5_666 ?
Si8 Cl1 Si3 70.46(8) . 5_666 ?
Si8 Cl1 Si3 109.54(8) 5_666 5_666 ?
Si9 Cl1 Si3 70.16(8) 5_666 . ?
Si9 Cl1 Si3 109.85(8) . . ?
Si7 Cl1 Si3 138.03(9) . . ?
Si7 Cl1 Si3 41.97(9) 5_666 . ?
Si2 Cl1 Si3 138.12(8) 5_666 . ?
Si2 Cl1 Si3 41.88(8) . . ?
Si5 Cl1 Si3 109.87(8) 5_666 . ?
Si5 Cl1 Si3 70.13(9) . . ?
Si1 Cl1 Si3 109.37(8) 5_666 . ?
Si1 Cl1 Si3 70.63(8) . . ?
Si6 Cl1 Si3 70.99(9) 5_666 . ?
Si6 Cl1 Si3 109.01(9) . . ?
Si10 Cl1 Si3 109.13(9) 5_666 . ?
Si10 Cl1 Si3 70.86(8) . . ?
Si8 Cl1 Si3 109.54(8) . . ?
Si8 Cl1 Si3 70.46(8) 5_666 . ?
Si3 Cl1 Si3 180.0 5_666 . ?
Si9 Cl1 Si4 41.90(9) 5_666 . ?
Si9 Cl1 Si4 138.10(9) . . ?
Si7 Cl1 Si4 109.42(9) . . ?
Si7 Cl1 Si4 70.58(9) 5_666 . ?
Si2 Cl1 Si4 109.61(9) 5_666 . ?
Si2 Cl1 Si4 70.39(9) . . ?
Si5 Cl1 Si4 138.22(8) 5_666 . ?
Si5 Cl1 Si4 41.78(9) . . ?
Si1 Cl1 Si4 109.57(9) 5_666 . ?
Si1 Cl1 Si4 70.43(9) . . ?
Si6 Cl1 Si4 109.57(8) 5_666 . ?
Si6 Cl1 Si4 70.43(8) . . ?
Si10 Cl1 Si4 70.58(9) 5_666 . ?
Si10 Cl1 Si4 109.42(9) . . ?
Si8 Cl1 Si4 109.36(9) . . ?
Si8 Cl1 Si4 70.64(9) 5_666 . ?
Si3 Cl1 Si4 138.66(8) 5_666 . ?
Si3 Cl1 Si4 41.34(8) . . ?
Si9 Cl1 Si4 138.10(9) 5_666 5_666 ?
Si9 Cl1 Si4 41.90(9) . 5_666 ?
Si7 Cl1 Si4 70.58(9) . 5_666 ?
Si7 Cl1 Si4 109.42(9) 5_666 5_666 ?
Si2 Cl1 Si4 70.39(9) 5_666 5_666 ?
Si2 Cl1 Si4 109.61(9) . 5_666 ?
Si5 Cl1 Si4 41.78(8) 5_666 5_666 ?
Si5 Cl1 Si4 138.22(9) . 5_666 ?
Si1 Cl1 Si4 70.43(9) 5_666 5_666 ?
Si1 Cl1 Si4 109.57(9) . 5_666 ?
Si6 Cl1 Si4 70.43(8) 5_666 5_666 ?
Si6 Cl1 Si4 109.57(8) . 5_666 ?
Si10 Cl1 Si4 109.42(9) 5_666 5_666 ?
Si10 Cl1 Si4 70.58(9) . 5_666 ?
Si8 Cl1 Si4 70.64(9) . 5_666 ?
Si8 Cl1 Si4 109.36(9) 5_666 5_666 ?
Si3 Cl1 Si4 41.34(8) 5_666 5_666 ?
Si3 Cl1 Si4 138.66(8) . 5_666 ?
Si4 Cl1 Si4 180.00(10) . 5_666 ?
Si11 Si1 Si5 108.9(2) . . ?
Si11 Si1 Si8 112.90(19) . . ?
Si5 Si1 Si8 108.33(17) . . ?
Si11 Si1 Si2 111.76(17) . . ?
Si5 Si1 Si2 107.08(18) . . ?
Si8 Si1 Si2 107.67(19) . . ?
Si11 Si1 Cl1 177.26(18) . . ?
Si5 Si1 Cl1 68.71(12) . . ?
Si8 Si1 Cl1 69.45(12) . . ?
Si2 Si1 Cl1 68.25(12) . . ?
Br2 Si2 Si10 109.55(17) . . ?
Br2 Si2 Si3 109.84(16) . . ?
Si10 Si2 Si3 109.36(18) . . ?
Br2 Si2 Si1 110.92(17) . . ?
Si10 Si2 Si1 108.85(17) . . ?
Si3 Si2 Si1 108.31(18) . . ?
Br2 Si2 Cl1 179.43(17) . . ?
Si10 Si2 Cl1 69.94(11) . . ?
Si3 Si2 Cl1 70.21(11) . . ?
Si1 Si2 Cl1 69.56(11) . . ?
Si12 Si3 Si7 109.75(18) . 5_666 ?
Si12 Si3 Si4 114.04(19) . . ?
Si7 Si3 Si4 108.06(17) 5_666 . ?
Si12 Si3 Si2 110.99(19) . . ?
Si7 Si3 Si2 105.45(18) 5_666 . ?
Si4 Si3 Si2 108.17(17) . . ?
Si12 Si3 Cl1 175.86(18) . . ?
Si7 Si3 Cl1 67.21(11) 5_666 . ?
Si4 Si3 Cl1 69.95(11) . . ?
Si2 Si3 Cl1 67.91(11) . . ?
Si13 Si4 Si9 111.5(2) . 5_666 ?
Si13 Si4 Si3 118.3(2) . . ?
Si9 Si4 Si3 106.03(18) 5_666 . ?
Si13 Si4 Si5 107.7(2) . . ?
Si9 Si4 Si5 105.63(17) 5_666 . ?
Si3 Si4 Si5 106.93(18) . . ?
Si13 Si4 Cl1 172.83(18) . . ?
Si9 Si4 Cl1 66.07(11) 5_666 . ?
Si3 Si4 Cl1 68.71(11) . . ?
Si5 Si4 Cl1 67.49(12) . . ?
Br5 Si5 Si1 108.22(17) . . ?
Br5 Si5 Si6 111.54(17) . . ?
Si1 Si5 Si6 108.72(18) . . ?
Br5 Si5 Si4 109.97(17) . . ?
Si1 Si5 Si4 109.47(18) . . ?
Si6 Si5 Si4 108.88(18) . . ?
Br5 Si5 Cl1 177.95(15) . . ?
Si1 Si5 Cl1 69.76(12) . . ?
Si6 Si5 Cl1 69.77(12) . . ?
Si4 Si5 Cl1 70.73(12) . . ?
Si14 Si6 Si10 113.27(18) . 5_666 ?
Si14 Si6 Si7 110.24(18) . . ?
Si10 Si6 Si7 107.16(19) 5_666 . ?
Si14 Si6 Si5 111.21(19) . . ?
Si10 Si6 Si5 108.09(17) 5_666 . ?
Si7 Si6 Si5 106.56(17) . . ?
Si14 Si6 Cl1 177.16(17) . . ?
Si10 Si6 Cl1 69.37(12) 5_666 . ?
Si7 Si6 Cl1 67.54(11) . . ?
Si5 Si6 Cl1 68.32(11) . . ?
Br7 Si7 Si6 106.50(16) . . ?
Br7 Si7 Si8 112.19(16) . . ?
Si6 Si7 Si8 109.54(17) . . ?
Br7 Si7 Si3 109.22(16) . 5_666 ?
Si6 Si7 Si3 110.23(18) . 5_666 ?
Si8 Si7 Si3 109.14(18) . 5_666 ?
Br7 Si7 Cl1 176.67(14) . . ?
Si6 Si7 Cl1 70.59(11) . . ?
Si8 Si7 Cl1 70.67(11) . . ?
Si3 Si7 Cl1 70.82(11) 5_666 . ?
Si15 Si8 Si9 107.24(18) . . ?
Si15 Si8 Si7 111.61(18) . . ?
Si9 Si8 Si7 105.87(18) . . ?
Si15 Si8 Si1 117.7(2) . . ?
Si9 Si8 Si1 106.91(17) . . ?
Si7 Si8 Si1 106.77(17) . . ?
Si15 Si8 Cl1 172.79(18) . . ?
Si9 Si8 Cl1 66.89(11) . . ?
Si7 Si8 Cl1 67.42(11) . . ?
Si1 Si8 Cl1 68.83(11) . . ?
Br9 Si9 Si8 108.46(16) . . ?
Br9 Si9 Si10 107.36(15) . . ?
Si8 Si9 Si10 110.47(19) . . ?
Br9 Si9 Si4 109.73(17) . 5_666 ?
Si8 Si9 Si4 110.64(17) . 5_666 ?
Si10 Si9 Si4 110.10(18) . 5_666 ?
Br9 Si9 Cl1 178.08(16) . . ?
Si8 Si9 Cl1 71.29(11) . . ?
Si10 Si9 Cl1 71.12(11) . . ?
Si4 Si9 Cl1 72.03(12) 5_666 . ?
Si16 Si10 Si6 114.94(19) . 5_666 ?
Si16 Si10 Si9 108.33(18) . . ?
Si6 Si10 Si9 107.04(18) 5_666 . ?
Si16 Si10 Si2 112.3(2) . . ?
Si6 Si10 Si2 107.75(18) 5_666 . ?
Si9 Si10 Si2 105.97(18) . . ?
Si16 Si10 Cl1 174.75(17) . . ?
Si6 Si10 Cl1 69.27(11) 5_666 . ?
Si9 Si10 Cl1 66.85(11) . . ?
Si2 Si10 Cl1 68.12(11) . . ?
Br12 Si11 Br11 109.13(16) . . ?
Br12 Si11 Si1 108.2(2) . . ?
Br11 Si11 Si1 109.79(18) . . ?
Br12 Si11 H11 109.9 . . ?
Br11 Si11 H11 109.9 . . ?
Si1 Si11 H11 109.9 . . ?
Br22 Si12 Si3 107.47(18) . . ?
Br21 Si12 Si3 110.61(19) . . ?
Br23 Si12 Si3 113.2(2) . . ?
Si3 Si12 H12A 108.5 . . ?
Si3 Si12 H12C 108.5 . . ?
Si3 Si12 H12B 110.4 . . ?
Br32 Si13 Br31 114.9(4) . . ?
Br33 Si13 Br31 109.2(2) . . ?
Br32 Si13 Si4 117.4(4) . . ?
Br33 Si13 Si4 112.0(2) . . ?
Br31 Si13 Si4 108.6(2) . . ?
Br32 Si13 H13A 104.9 . . ?
Br31 Si13 H13A 104.9 . . ?
Si4 Si13 H13A 104.9 . . ?
Br33 Si13 H13 109.0 . . ?
Br31 Si13 H13 109.0 . . ?
Si4 Si13 H13 109.0 . . ?
Br42 Si14 Br41 109.82(19) . . ?
Br42 Si14 Si6 107.88(18) . . ?
Br41 Si14 Si6 111.75(18) . . ?
Br42 Si14 H14 109.1 . . ?
Br41 Si14 H14 109.1 . . ?
Si6 Si14 H14 109.1 . . ?
Si14 Br42 Br62 113.1(4) . 5_666 ?
Br52 Si15 Br51 108.98(17) . . ?
Br52 Si15 Si8 109.85(18) . . ?
Br51 Si15 Si8 107.3(2) . . ?
Br52 Si15 H15 110.2 . . ?
Br51 Si15 H15 110.2 . . ?
Si8 Si15 H15 110.2 . . ?
Br62 Si16 Br61 119.4(4) . . ?
Br63 Si16 Br61 109.94(19) . . ?
Br62 Si16 Si10 113.6(5) . . ?
Br63 Si16 Si10 108.43(18) . . ?
Br61 Si16 Si10 110.90(19) . . ?
Br62 Si16 H16A 103.6 . . ?
Br61 Si16 H16A 103.6 . . ?
Si10 Si16 H16A 103.6 . . ?
Br63 Si16 H16 109.2 . . ?
Br61 Si16 H16 109.2 . . ?
Si10 Si16 H16 109.2 . . ?
Si16 Br62 Br42 112.9(5) . 5_666 ?
C5 N1 C5 104.9(12) 2_655 . ?
C5 N1 C1 112.5(7) 2_655 . ?
C5 N1 C1 112.1(7) . . ?
C5 N1 C1 112.1(7) 2_655 2_655 ?
C5 N1 C1 112.5(7) . 2_655 ?
C1 N1 C1 102.9(13) . 2_655 ?
C4B C3 C2 119(3) . . ?
C4A C3 C2 118.0(16) . . ?
C4A C3 H3AA 107.8 . . ?
C2 C3 H3AA 107.8 . . ?
C4A C3 H3AB 107.8 . . ?
C2 C3 H3AB 107.8 . . ?
H3AA C3 H3AB 107.1 . . ?
C4B C3 H3A 107.5 . . ?
C2 C3 H3A 107.5 . . ?
C4B C3 H3B 107.5 . . ?
C2 C3 H3B 107.5 . . ?
H3A C3 H3B 107.0 . . ?
N1 C5 C6 117.5(9) . . ?
N1 C5 H5A 107.9 . . ?
C6 C5 H5A 107.9 . . ?
N1 C5 H5B 107.9 . . ?
C6 C5 H5B 107.9 . . ?
H5A C5 H5B 107.2 . . ?
C5 C6 C7 110.0(10) . . ?
C5 C6 H6A 109.7 . . ?
C7 C6 H6A 109.7 . . ?
C5 C6 H6B 109.7 . . ?
C7 C6 H6B 109.7 . . ?
H6A C6 H6B 108.2 . . ?
C2 C1 N1 115.8(10) . . ?
C2 C1 H1A 108.3 . . ?
N1 C1 H1A 108.3 . . ?
C2 C1 H1B 108.3 . . ?
N1 C1 H1B 108.3 . . ?
H1A C1 H1B 107.4 . . ?
C1 C2 C3 110.5(12) . . ?
C1 C2 H2A 109.5 . . ?
C3 C2 H2A 109.5 . . ?
C1 C2 H2B 109.5 . . ?
C3 C2 H2B 109.5 . . ?
H2A C2 H2B 108.1 . . ?
C8 C7 C6 112.5(12) . . ?
C8 C7 H7A 109.1 . . ?
C6 C7 H7A 109.1 . . ?
C8 C7 H7B 109.1 . . ?
C6 C7 H7B 109.1 . . ?
H7A C7 H7B 107.8 . . ?
C3 C4A H4AA 109.5 . . ?
C3 C4A H4AB 109.5 . . ?
H4AA C4A H4AB 109.5 . . ?
C3 C4A H4AC 109.5 . . ?
H4AA C4A H4AC 109.5 . . ?
H4AB C4A H4AC 109.5 . . ?
C3 C4B H4BA 109.5 . . ?
C3 C4B H4BB 109.5 . . ?
H4BA C4B H4BB 109.5 . . ?
C3 C4B H4BC 109.5 . . ?
H4BA C4B H4BC 109.5 . . ?
H4BB C4B H4BC 109.5 . . ?
C7 C8 H8A 109.5 . . ?
C7 C8 H8B 109.5 . . ?
H8A C8 H8B 109.5 . . ?
C7 C8 H8C 109.5 . . ?
H8A C8 H8C 109.5 . . ?
H8B C8 H8C 109.5 . . ?

loop_
_geom_bond_atom_site_label_1
_geom_bond_atom_site_label_2
_geom_bond_distance
_geom_bond_site_symmetry_2
_geom_bond_publ_flag
Cl1 Si9 3.230(3) 5_666 ?
Cl1 Si9 3.230(3) . ?
Cl1 Si7 3.255(3) . ?
Cl1 Si7 3.255(3) 5_666 ?
Cl1 Si2 3.283(3) 5_666 ?
Cl1 Si2 3.283(3) . ?
Cl1 Si5 3.289(4) 5_666 ?
Cl1 Si5 3.290(4) . ?
Cl1 Si1 3.312(3) 5_666 ?
Cl1 Si1 3.312(3) . ?
Cl1 Si6 3.322(3) 5_666 ?
Cl1 Si6 3.322(3) . ?
Cl1 Si10 3.324(3) 5_666 ?
Cl1 Si10 3.324(3) . ?
Cl1 Si8 3.326(3) . ?
Cl1 Si8 3.326(3) 5_666 ?
Cl1 Si3 3.334(3) 5_666 ?
Cl1 Si3 3.334(3) . ?
Cl1 Si4 3.361(3) . ?
Cl1 Si4 3.361(3) 5_666 ?
Si1 Si11 2.326(5) . ?
Si1 Si5 2.341(5) . ?
Si1 Si8 2.364(5) . ?
Si1 Si2 2.374(5) . ?
Si2 Br2 2.239(3) . ?
Si2 Si10 2.365(5) . ?
Si2 Si3 2.366(5) . ?
Si3 Si12 2.333(5) . ?
Si3 Si7 2.361(5) 5_666 ?
Si3 Si4 2.363(5) . ?
Si4 Si13 2.335(5) . ?
Si4 Si9 2.360(5) 5_666 ?
Si4 Si5 2.373(5) . ?
Si5 Br5 2.237(4) . ?
Si5 Si6 2.365(5) . ?
Si6 Si14 2.339(5) . ?
Si6 Si10 2.347(5) 5_666 ?
Si6 Si7 2.351(5) . ?
Si7 Br7 2.259(3) . ?
Si7 Si8 2.355(5) . ?
Si8 Si15 2.324(5) . ?
Si8 Si9 2.342(5) . ?
Si9 Br9 2.233(3) . ?
Si9 Si10 2.352(5) . ?
Si10 Si16 2.338(5) . ?
Si11 Br12 2.218(4) . ?
Si11 Br11 2.220(4) . ?
Si11 H11 1.3260 . ?
Si12 Br22 2.188(5) . ?
Si12 Br21 2.191(5) . ?
Si12 Br23 2.207(5) . ?
Si12 H12A 1.3259 . ?
Si12 H12C 1.3261 . ?
Si12 H12B 1.3257 . ?
Si13 Br32 1.990(11) . ?
Si13 Br33 2.164(5) . ?
Si13 Br31 2.209(5) . ?
Si13 H13A 1.3260 . ?
Si13 H13 1.3260 . ?
Si14 Br42 2.193(4) . ?
Si14 Br41 2.203(4) . ?
Si14 H14 1.3260 . ?
Br42 Br62 2.558(18) 5_666 ?
Si15 Br52 2.199(4) . ?
Si15 Br51 2.212(4) . ?
Si15 H15 1.3260 . ?
Si16 Br62 2.136(18) . ?
Si16 Br63 2.190(4) . ?
Si16 Br61 2.199(4) . ?
Si16 H16A 1.3260 . ?
Si16 H16 1.3260 . ?
N1 C5 1.479(12) 2_655 ?
N1 C5 1.479(12) . ?
N1 C1 1.511(13) . ?
N1 C1 1.511(13) 2_655 ?
C3 C4B 1.32(5) . ?
C3 C4A 1.40(2) . ?
C3 C2 1.590(18) . ?
C3 H3AA 0.9900 . ?
C3 H3AB 0.9900 . ?
C3 H3A 0.9900 . ?
C3 H3B 0.9900 . ?
C5 C6 1.541(15) . ?
C5 H5A 0.9900 . ?
C5 H5B 0.9900 . ?
C6 C7 1.564(16) . ?
C6 H6A 0.9900 . ?
C6 H6B 0.9900 . ?
C1 C2 1.494(16) . ?
C1 H1A 0.9900 . ?
C1 H1B 0.9900 . ?
C2 H2A 0.9900 . ?
C2 H2B 0.9900 . ?
C7 C8 1.438(16) . ?
C7 H7A 0.9900 . ?
C7 H7B 0.9900 . ?
C4A H4AA 0.9800 . ?
C4A H4AB 0.9800 . ?
C4A H4AC 0.9800 . ?
C4B H4BA 0.9800 . ?
C4B H4BB 0.9800 . ?
C4B H4BC 0.9800 . ?
C8 H8A 0.9800 . ?
C8 H8B 0.9800 . ?
C8 H8C 0.9800 . ?

loop_
_geom_torsion_atom_site_label_1
_geom_torsion_atom_site_label_2
_geom_torsion_atom_site_label_3
_geom_torsion_atom_site_label_4
_geom_torsion
_geom_torsion_site_symmetry_1
_geom_torsion_site_symmetry_2
_geom_torsion_site_symmetry_3
_geom_torsion_site_symmetry_4
_geom_torsion_publ_flag
C5 N1 C5 C6 -178.9(14) 2_655 . . . ?
C1 N1 C5 C6 58.7(14) . . . . ?
C1 N1 C5 C6 -56.8(14) 2_655 . . . ?
N1 C5 C6 C7 -175.5(11) . . . . ?
C5 N1 C1 C2 -64.9(14) 2_655 . . . ?
C5 N1 C1 C2 53.1(14) . . . . ?
C1 N1 C1 C2 174.3(14) 2_655 . . . ?
N1 C1 C2 C3 172.3(10) . . . . ?
C4B C3 C2 C1 -115(4) . . . . ?
C4A C3 C2 C1 174.5(17) . . . . ?
C5 C6 C7 C8 -174.3(14) . . . . ?

loop_
_platon_squeeze_void_nr
_platon_squeeze_void_average_x
_platon_squeeze_void_average_y
_platon_squeeze_void_average_z
_platon_squeeze_void_volume
_platon_squeeze_void_count_electrons
_platon_squeeze_void_content
1 0.250 0.250 0.259 138 83 'could be C6H4F2'
2 0.250 0.250 0.759 138 83 'could be C6H4F2'
3 0.750 0.750 0.241 138 83 'could be C6H4F2'
4 0.750 0.750 0.741 138 83 'could be C6H4F2'
